data_4026086
loop_
_publ_author_name
'Roman A. Valiulin'
'Teresa M. Arisco'
'Andrei G. Kutateladze'

_publ_contact_author_address
;Department of Chemistry and Biochemistry
University of Denver
FW Olin Hall, 202
2190 E. Iliff Ave
Denver, CO 80208
;
_publ_contact_author_email akutatel.edu
_publ_contact_author_fax 303-871-2254
_publ_contact_author_name 'Andrei Kutateladze'
_publ_contact_author_phone 303-871-2995
_publ_section_title
;
 Double-Tandem [4\p+2\p].[2\p+2\p].[4\p+2\p].[2\p+2\p] Synthetic Sequence
 with Photoprotolytic Oxametathesis and Photoepoxidation in the Chromone
 Series
;
_journal_name_full 'Journal of Organic Chemistry'
_journal_page_first 1319
_journal_page_last 1332
_journal_paper_doi 10.1021/jo102221q
_journal_volume 76
_journal_year 2011
_chemical_formula_moiety 'C27 H27 N O5'
_chemical_formula_sum 'C27 H27 N O5'
_chemical_formula_weight 445.50
_chemical_name_common none
_chemical_name_systematic
;
1S(R), 2R(S), 11S(R), 12R(S), 13S(R), 14S(R), 16S(R)-
9-cyano-12-dimethoxymethyl-14-phenyl-3,15-dioxaoctacyclo
[11.3.1.1^2,5^.1^8,11^.0^2,11^.0^4,9^.0^14,16^.0^18,19^]
nonadec-10-one
;
_space_group_IT_number 14
_symmetry_cell_setting monoclinic
_symmetry_space_group_name_Hall '-P 2ybc'
_symmetry_space_group_name_H-M 'P 1 21/c 1'
_atom_sites_solution_hydrogens geom
_atom_sites_solution_primary direct
_atom_sites_solution_secondary difmap
_audit_creation_method SHELXL-97
_cell_angle_alpha 90.00
_cell_angle_beta 105.3750(10)
_cell_angle_gamma 90.00
_cell_formula_units_Z 4
_cell_length_a 18.8598(5)
_cell_length_b 8.9650(2)
_cell_length_c 13.2521(3)
_cell_measurement_reflns_used 9912
_cell_measurement_temperature 296(2)
_cell_measurement_theta_max 23.27
_cell_measurement_theta_min 2.24
_cell_volume 2160.45(9)
_computing_cell_refinement 'Bruker SAINT'
_computing_data_collection 'Bruker APEX2'
_computing_data_reduction 'Bruker SAINT'
_computing_molecular_graphics 'Bruker SHELXTL'
_computing_publication_material 'Bruker SHELXTL'
_computing_structure_refinement 'SHELXL-97 (Sheldrick, 2008)'
_computing_structure_solution 'SHELXS-97 (Sheldrick, 2008)'
_diffrn_ambient_temperature 296(2)
_diffrn_detector_area_resol_mean 8.33
_diffrn_measured_fraction_theta_full 1.000
_diffrn_measured_fraction_theta_max 1.000
_diffrn_measurement_device_type 'Bruker D8 APEX II Diffractometer'
_diffrn_measurement_method '\f and \w scans'
_diffrn_radiation_monochromator graphite
_diffrn_radiation_source 'fine-focus sealed tube'
_diffrn_radiation_type MoK\a
_diffrn_radiation_wavelength 0.71073
_diffrn_reflns_av_R_equivalents 0.0422
_diffrn_reflns_av_sigmaI/netI 0.0182
_diffrn_reflns_limit_h_max 23
_diffrn_reflns_limit_h_min -23
_diffrn_reflns_limit_k_max 11
_diffrn_reflns_limit_k_min -11
_diffrn_reflns_limit_l_max 16
_diffrn_reflns_limit_l_min -16
_diffrn_reflns_number 83676
_diffrn_reflns_theta_full 26.37
_diffrn_reflns_theta_max 26.37
_diffrn_reflns_theta_min 2.24
_exptl_absorpt_coefficient_mu 0.094
_exptl_absorpt_correction_T_max 0.9960
_exptl_absorpt_correction_T_min 0.9063
_exptl_absorpt_correction_type multi-scan
_exptl_crystal_colour colourless
_exptl_crystal_density_diffrn 1.370
_exptl_crystal_description needle/plate
_exptl_crystal_F_000 944
_exptl_crystal_size_max 1.06
_exptl_crystal_size_mid 0.11
_exptl_crystal_size_min 0.04
_refine_diff_density_max 0.300
_refine_diff_density_min -0.212
_refine_diff_density_rms 0.046
_refine_ls_extinction_method none
_refine_ls_goodness_of_fit_ref 1.065
_refine_ls_matrix_type full
_refine_ls_number_parameters 300
_refine_ls_number_reflns 4411
_refine_ls_number_restraints 0
_refine_ls_restrained_S_all 1.065
_refine_ls_R_factor_all 0.0607
_refine_ls_R_factor_gt 0.0470
_refine_ls_shift/su_max 0.000
_refine_ls_shift/su_mean 0.000
_refine_ls_structure_factor_coef Fsqd
_refine_ls_weighting_details 'calc w=1/[\s^2^(Fo^2^)+(0.0720P)^2^+0.9869P] where P=(Fo^2^+2Fc^2^)/3'
_refine_ls_weighting_scheme calc
_refine_ls_wR_factor_gt 0.1286
_refine_ls_wR_factor_ref 0.1380
_reflns_number_gt 3521
_reflns_number_total 4411
_reflns_threshold_expression >2sigma(I)
_cod_data_source_file jo102221q_si_017.cif
_cod_data_source_block rav28627_try5
_cod_original_sg_symbol_H-M 'P 1 21/c 1 '
_cod_database_code 4026086

loop_
_symmetry_equiv_pos_as_xyz
'x, y, z'
'-x, y+1/2, -z+1/2'
'-x, -y, -z'
'x, -y-1/2, z-1/2'

loop_
_atom_site_label
_atom_site_type_symbol
_atom_site_fract_x
_atom_site_fract_y
_atom_site_fract_z
_atom_site_U_iso_or_equiv
_atom_site_adp_type
_atom_site_occupancy
_atom_site_symmetry_multiplicity
_atom_site_calc_flag
_atom_site_refinement_flags
O1 O 0.41733(6) 0.04840(14) 0.44927(9) 0.0316(3) Uani 1 1 d .
O2 O 0.25900(8) -0.33577(15) 0.24296(13) 0.0487(4) Uani 1 1 d .
O3 O 0.08343(7) 0.07518(16) 0.26462(11) 0.0429(4) Uani 1 1 d .
O4 O 0.16471(7) 0.27695(14) 0.27855(10) 0.0355(3) Uani 1 1 d .
O5 O 0.28841(7) 0.24358(16) 0.50769(9) 0.0359(3) Uani 1 1 d .
N1 N 0.41629(9) 0.54293(18) 0.52935(12) 0.0352(4) Uani 1 1 d .
C1 C 0.40048(9) 0.4395(2) 0.47801(13) 0.0272(4) Uani 1 1 d .
C2 C 0.37844(9) 0.30884(18) 0.41188(12) 0.0235(4) Uani 1 1 d .
C3 C 0.31450(9) 0.22313(19) 0.43533(12) 0.0254(4) Uani 1 1 d .
C4 C 0.29105(9) 0.11223(18) 0.34646(12) 0.0230(3) Uani 1 1 d .
C5 C 0.21565(9) 0.0438(2) 0.34067(13) 0.0282(4) Uani 1 1 d .
H5 H 0.2064 0.0653 0.4086 0.034 Uiso 1 1 calc R
C6 C 0.21558(10) -0.1284(2) 0.33251(15) 0.0349(4) Uani 1 1 d .
H6 H 0.1705 -0.1707 0.3442 0.042 Uiso 1 1 calc R
C7 C 0.22849(10) -0.18518(19) 0.23008(16) 0.0345(4) Uani 1 1 d .
C8 C 0.17766(10) -0.15398(19) 0.12559(15) 0.0312(4) Uani 1 1 d .
C9 C 0.10499(11) -0.2022(2) 0.10290(17) 0.0399(5) Uani 1 1 d .
H9 H 0.0890 -0.2569 0.1522 0.048 Uiso 1 1 calc R
C10 C 0.05669(11) -0.1692(3) 0.00773(17) 0.0456(5) Uani 1 1 d .
H10 H 0.0084 -0.2033 -0.0071 0.055 Uiso 1 1 calc R
C11 C 0.07923(12) -0.0863(3) -0.06549(17) 0.0459(5) Uani 1 1 d .
H11 H 0.0463 -0.0643 -0.1295 0.055 Uiso 1 1 calc R
C12 C 0.44225(9) 0.18992(19) 0.42103(13) 0.0277(4) Uani 1 1 d .
H12 H 0.4882 0.2216 0.4706 0.033 Uiso 1 1 calc R
C13 C 0.45225(9) 0.1621(2) 0.31187(14) 0.0305(4) Uani 1 1 d .
H13 H 0.4932 0.0931 0.3163 0.037 Uiso 1 1 calc R
C14 C 0.46269(10) 0.3016(2) 0.25171(14) 0.0348(4) Uani 1 1 d .
H14A H 0.4665 0.2736 0.1827 0.042 Uiso 1 1 calc R
H14B H 0.5081 0.3509 0.2881 0.042 Uiso 1 1 calc R
C15 C 0.39830(11) 0.4094(2) 0.24104(14) 0.0336(4) Uani 1 1 d .
H15A H 0.4164 0.5044 0.2725 0.040 Uiso 1 1 calc R
H15B H 0.3746 0.4262 0.1675 0.040 Uiso 1 1 calc R
C16 C 0.34291(9) 0.34608(18) 0.29440(12) 0.0248(4) Uani 1 1 d .
H16 H 0.3020 0.4159 0.2879 0.030 Uiso 1 1 calc R
C17 C 0.31358(9) 0.19132(18) 0.25412(12) 0.0226(3) Uani 1 1 d .
H17 H 0.2764 0.1902 0.1866 0.027 Uiso 1 1 calc R
C18 C 0.28443(11) -0.1846(2) 0.41548(17) 0.0430(5) Uani 1 1 d .
H18A H 0.2934 -0.1265 0.4794 0.052 Uiso 1 1 calc R
H18B H 0.2799 -0.2891 0.4317 0.052 Uiso 1 1 calc R
C19 C 0.34497(10) -0.1603(2) 0.35995(16) 0.0364(4) Uani 1 1 d .
H19 H 0.3894 -0.2182 0.3917 0.044 Uiso 1 1 calc R
C20 C 0.36042(9) 0.00505(19) 0.35796(13) 0.0276(4) Uani 1 1 d .
C21 C 0.37923(9) 0.08284(19) 0.26378(14) 0.0273(4) Uani 1 1 d .
H21 H 0.3775 0.0199 0.2027 0.033 Uiso 1 1 calc R
C22 C 0.30811(10) -0.2104(2) 0.24919(17) 0.0377(5) Uani 1 1 d .
H22 H 0.3321 -0.1928 0.1932 0.045 Uiso 1 1 calc R
C23 C 0.19984(11) -0.0712(2) 0.05103(15) 0.0355(4) Uani 1 1 d .
H23 H 0.2483 -0.0389 0.0649 0.043 Uiso 1 1 calc R
C24 C 0.15081(12) -0.0360(2) -0.04380(16) 0.0428(5) Uani 1 1 d .
H24 H 0.1661 0.0214 -0.0926 0.051 Uiso 1 1 calc R
C25 C 0.15424(9) 0.1225(2) 0.26029(14) 0.0308(4) Uani 1 1 d .
H25 H 0.1598 0.1004 0.1904 0.037 Uiso 1 1 calc R
C26 C 0.06774(12) 0.0961(3) 0.3637(2) 0.0592(7) Uani 1 1 d .
H26A H 0.0917 0.0195 0.4113 0.089 Uiso 1 1 calc R
H26B H 0.0156 0.0907 0.3547 0.089 Uiso 1 1 calc R
H26C H 0.0854 0.1920 0.3915 0.089 Uiso 1 1 calc R
C27 C 0.12461(14) 0.3648(3) 0.1934(2) 0.0601(7) Uani 1 1 d .
H27A H 0.1384 0.3375 0.1311 0.090 Uiso 1 1 calc R
H27B H 0.1354 0.4684 0.2084 0.090 Uiso 1 1 calc R
H27C H 0.0729 0.3479 0.1830 0.090 Uiso 1 1 calc R

loop_
_atom_site_aniso_label
_atom_site_aniso_U_11
_atom_site_aniso_U_22
_atom_site_aniso_U_33
_atom_site_aniso_U_23
_atom_site_aniso_U_13
_atom_site_aniso_U_12
O1 0.0234(6) 0.0297(7) 0.0364(7) 0.0080(5) -0.0015(5) 0.0007(5)
O2 0.0369(8) 0.0234(7) 0.0795(11) 0.0053(7) 0.0045(7) 0.0002(6)
O3 0.0204(6) 0.0497(9) 0.0562(9) -0.0148(7) 0.0060(6) -0.0010(6)
O4 0.0294(7) 0.0309(7) 0.0397(7) -0.0055(6) -0.0024(6) 0.0060(5)
O5 0.0319(7) 0.0543(9) 0.0236(6) -0.0025(6) 0.0109(5) -0.0028(6)
N1 0.0365(9) 0.0371(9) 0.0306(8) -0.0050(7) 0.0064(7) -0.0017(7)
C1 0.0239(8) 0.0333(10) 0.0241(8) 0.0012(7) 0.0056(7) 0.0015(7)
C2 0.0223(8) 0.0272(9) 0.0203(7) -0.0013(6) 0.0045(6) 0.0005(6)
C3 0.0224(8) 0.0314(9) 0.0215(8) 0.0048(7) 0.0044(6) 0.0030(7)
C4 0.0211(8) 0.0247(8) 0.0227(8) 0.0036(6) 0.0050(6) 0.0011(6)
C5 0.0229(8) 0.0348(10) 0.0280(8) 0.0028(7) 0.0087(7) -0.0026(7)
C6 0.0263(9) 0.0346(10) 0.0421(10) 0.0121(8) 0.0062(8) -0.0054(8)
C7 0.0292(10) 0.0215(9) 0.0507(11) 0.0046(8) 0.0067(8) -0.0019(7)
C8 0.0283(9) 0.0205(8) 0.0437(10) -0.0054(7) 0.0076(8) -0.0004(7)
C9 0.0318(10) 0.0347(10) 0.0514(12) 0.0011(9) 0.0079(9) -0.0044(8)
C10 0.0283(10) 0.0496(13) 0.0542(13) -0.0047(10) 0.0025(9) -0.0020(9)
C11 0.0401(12) 0.0548(13) 0.0385(11) -0.0056(10) 0.0029(9) 0.0087(10)
C12 0.0201(8) 0.0289(9) 0.0317(9) 0.0005(7) 0.0028(7) -0.0003(7)
C13 0.0214(8) 0.0325(9) 0.0394(10) -0.0078(8) 0.0112(7) 0.0002(7)
C14 0.0353(10) 0.0414(11) 0.0321(9) -0.0085(8) 0.0167(8) -0.0135(8)
C15 0.0429(11) 0.0319(10) 0.0268(9) -0.0012(7) 0.0108(8) -0.0122(8)
C16 0.0289(9) 0.0237(8) 0.0206(8) -0.0002(6) 0.0046(7) -0.0005(7)
C17 0.0229(8) 0.0243(8) 0.0206(8) 0.0007(6) 0.0056(6) -0.0005(6)
C18 0.0364(11) 0.0365(11) 0.0505(12) 0.0199(9) 0.0020(9) -0.0039(8)
C19 0.0267(9) 0.0260(9) 0.0514(11) 0.0104(8) 0.0016(8) 0.0026(7)
C20 0.0202(8) 0.0260(9) 0.0331(9) 0.0033(7) 0.0011(7) 0.0021(7)
C21 0.0239(8) 0.0260(9) 0.0326(9) -0.0052(7) 0.0087(7) -0.0014(7)
C22 0.0296(10) 0.0212(9) 0.0599(13) 0.0001(8) 0.0077(9) -0.0004(7)
C23 0.0326(10) 0.0353(10) 0.0409(10) -0.0093(8) 0.0136(8) -0.0032(8)
C24 0.0494(12) 0.0459(12) 0.0351(10) -0.0038(9) 0.0152(9) 0.0016(9)
C25 0.0223(8) 0.0316(9) 0.0366(9) -0.0057(8) 0.0044(7) 0.0023(7)
C26 0.0311(11) 0.0779(18) 0.0761(16) -0.0234(14) 0.0275(11) -0.0094(11)
C27 0.0635(15) 0.0336(12) 0.0627(14) -0.0033(11) -0.0193(12) 0.0158(11)

loop_
_atom_type_symbol
_atom_type_description
_atom_type_scat_dispersion_real
_atom_type_scat_dispersion_imag
_atom_type_scat_source
C C 0.0033 0.0016 'International Tables Vol C Tables 4.2.6.8 and 6.1.1.4'
H H 0.0000 0.0000 'International Tables Vol C Tables 4.2.6.8 and 6.1.1.4'
N N 0.0061 0.0033 'International Tables Vol C Tables 4.2.6.8 and 6.1.1.4'
O O 0.0106 0.0060 'International Tables Vol C Tables 4.2.6.8 and 6.1.1.4'

loop_
_geom_angle_atom_site_label_1
_geom_angle_atom_site_label_2
_geom_angle_atom_site_label_3
_geom_angle
C12 O1 C20 103.99(12)
C22 O2 C7 60.93(11)
C25 O3 C26 115.07(15)
C25 O4 C27 112.80(14)
N1 C1 C2 178.58(18)
C1 C2 C3 113.36(14)
C1 C2 C16 114.04(14)
C3 C2 C16 99.05(12)
C1 C2 C12 113.85(14)
C3 C2 C12 105.63(13)
C16 C2 C12 109.66(13)
O5 C3 C4 128.57(16)
O5 C3 C2 126.64(16)
C4 C3 C2 104.78(13)
C3 C4 C5 112.18(13)
C3 C4 C17 103.09(13)
C5 C4 C17 125.61(13)
C3 C4 C20 104.93(12)
C5 C4 C20 119.33(14)
C17 C4 C20 87.82(12)
C25 C5 C4 111.91(14)
C25 C5 C6 115.27(15)
C4 C5 C6 112.74(14)
C25 C5 H5 105.3
C4 C5 H5 105.3
C6 C5 H5 105.3
C7 C6 C18 102.79(16)
C7 C6 C5 113.40(15)
C18 C6 C5 106.88(15)
C7 C6 H6 111.1
C18 C6 H6 111.1
C5 C6 H6 111.1
O2 C7 C22 59.03(11)
O2 C7 C8 114.81(16)
C22 C7 C8 124.42(18)
O2 C7 C6 110.80(16)
C22 C7 C6 107.08(16)
C8 C7 C6 123.31(16)
C23 C8 C9 118.57(18)
C23 C8 C7 121.52(16)
C9 C8 C7 119.85(17)
C10 C9 C8 120.4(2)
C10 C9 H9 119.8
C8 C9 H9 119.8
C11 C10 C9 120.55(19)
C11 C10 H10 119.7
C9 C10 H10 119.7
C10 C11 C24 119.88(19)
C10 C11 H11 120.1
C24 C11 H11 120.1
O1 C12 C13 103.50(13)
O1 C12 C2 108.61(13)
C13 C12 C2 108.57(13)
O1 C12 H12 111.9
C13 C12 H12 111.9
C2 C12 H12 111.9
C14 C13 C12 115.27(15)
C14 C13 C21 112.96(15)
C12 C13 C21 98.44(13)
C14 C13 H13 109.9
C12 C13 H13 109.9
C21 C13 H13 109.9
C13 C14 C15 110.93(14)
C13 C14 H14A 109.5
C15 C14 H14A 109.5
C13 C14 H14B 109.5
C15 C14 H14B 109.5
H14A C14 H14B 108.0
C16 C15 C14 110.41(15)
C16 C15 H15A 109.6
C14 C15 H15A 109.6
C16 C15 H15B 109.6
C14 C15 H15B 109.6
H15A C15 H15B 108.1
C15 C16 C17 113.86(14)
C15 C16 C2 112.24(14)
C17 C16 C2 99.99(12)
C15 C16 H16 110.1
C17 C16 H16 110.1
C2 C16 H16 110.1
C16 C17 C21 109.34(13)
C16 C17 C4 106.53(12)
C21 C17 C4 91.58(12)
C16 C17 H17 115.6
C21 C17 H17 115.6
C4 C17 H17 115.6
C19 C18 C6 101.82(15)
C19 C18 H18A 111.4
C6 C18 H18A 111.4
C19 C18 H18B 111.4
C6 C18 H18B 111.4
H18A C18 H18B 109.3
C20 C19 C22 108.32(15)
C20 C19 C18 108.63(16)
C22 C19 C18 102.39(16)
C20 C19 H19 112.3
C22 C19 H19 112.3
C18 C19 H19 112.3
O1 C20 C19 110.71(14)
O1 C20 C21 106.02(13)
C19 C20 C21 122.76(15)
O1 C20 C4 109.05(13)
C19 C20 C4 115.76(14)
C21 C20 C4 90.52(12)
C13 C21 C20 104.25(14)
C13 C21 C17 110.69(14)
C20 C21 C17 90.02(12)
C13 C21 H21 116.2
C20 C21 H21 116.2
C17 C21 H21 116.2
O2 C22 C7 60.04(11)
O2 C22 C19 114.09(17)
C7 C22 C19 107.82(17)
O2 C22 H22 120.0
C7 C22 H22 120.0
C19 C22 H22 120.0
C24 C23 C8 120.93(18)
C24 C23 H23 119.5
C8 C23 H23 119.5
C11 C24 C23 119.7(2)
C11 C24 H24 120.2
C23 C24 H24 120.2
O4 C25 O3 112.20(14)
O4 C25 C5 106.80(14)
O3 C25 C5 112.52(15)
O4 C25 H25 108.4
O3 C25 H25 108.4
C5 C25 H25 108.4
O3 C26 H26A 109.5
O3 C26 H26B 109.5
H26A C26 H26B 109.5
O3 C26 H26C 109.5
H26A C26 H26C 109.5
H26B C26 H26C 109.5
O4 C27 H27A 109.5
O4 C27 H27B 109.5
H27A C27 H27B 109.5
O4 C27 H27C 109.5
H27A C27 H27C 109.5
H27B C27 H27C 109.5

loop_
_geom_bond_atom_site_label_1
_geom_bond_atom_site_label_2
_geom_bond_distance
O1 C12 1.437(2)
O1 C20 1.442(2)
O2 C22 1.445(2)
O2 C7 1.460(2)
O3 C25 1.417(2)
O3 C26 1.433(3)
O4 C25 1.410(2)
O4 C27 1.419(2)
O5 C3 1.202(2)
N1 C1 1.142(2)
C1 C2 1.456(2)
C2 C3 1.530(2)
C2 C16 1.559(2)
C2 C12 1.588(2)
C3 C4 1.515(2)
C4 C5 1.532(2)
C4 C17 1.567(2)
C4 C20 1.598(2)
C5 C25 1.523(2)
C5 C6 1.547(3)
C5 H5 0.9800
C6 C7 1.529(3)
C6 C18 1.547(3)
C6 H6 0.9800
C7 C22 1.473(3)
C7 C8 1.487(3)
C8 C23 1.386(3)
C8 C9 1.392(3)
C9 C10 1.378(3)
C9 H9 0.9300
C10 C11 1.376(3)
C10 H10 0.9300
C11 C24 1.380(3)
C11 H11 0.9300
C12 C13 1.528(2)
C12 H12 0.9800
C13 C14 1.524(3)
C13 C21 1.530(2)
C13 H13 0.9800
C14 C15 1.529(3)
C14 H14A 0.9700
C14 H14B 0.9700
C15 C16 1.518(2)
C15 H15A 0.9700
C15 H15B 0.9700
C16 C17 1.536(2)
C16 H16 0.9800
C17 C21 1.553(2)
C17 H17 0.9800
C18 C19 1.529(3)
C18 H18A 0.9700
C18 H18B 0.9700
C19 C20 1.513(2)
C19 C22 1.516(3)
C19 H19 0.9800
C20 C21 1.551(2)
C21 H21 0.9800
C22 H22 0.9800
C23 C24 1.385(3)
C23 H23 0.9300
C24 H24 0.9300
C25 H25 0.9800
C26 H26A 0.9600
C26 H26B 0.9600
C26 H26C 0.9600
C27 H27A 0.9600
C27 H27B 0.9600
C27 H27C 0.9600
